data_7109193
loop_
_publ_author_name
'J. W. Napoline'
'Mark W. Bezpalko'
'Bruce M. Foxmana'
'Christine M. Thomas'

_publ_section_title
;
 N-H activation of hydrazines by a heterobimetallic Zr-Co complex:
 promotion of one-electron chemistry at Zr
;
_journal_name_full Chem.Commun.
_journal_page_first 4388
_journal_paper_doi 10.1039/c2cc35594a
_journal_volume 49
_journal_year 2013
_chemical_formula_moiety 'C59 H93 Co1 N6 O0.50 P3 Zr1'
_chemical_formula_sum 'C59 H93 Co N6 O0.5 P3 Zr'
_chemical_formula_weight 1137.50
_space_group_IT_number 2
_symmetry_cell_setting triclinic
_symmetry_space_group_name_Hall '-P 1'
_symmetry_space_group_name_H-M 'P -1'
_atom_sites_solution_hydrogens difmap
_atom_sites_solution_primary direct
_audit_creation_date 2012-07-17
_audit_creation_method CRYSTALS_ver_14.43
_cell_angle_alpha 94.279(4)
_cell_angle_beta 98.424(4)
_cell_angle_gamma 114.230(5)
_cell_formula_units_Z 2
_cell_length_a 12.4014(10)
_cell_length_b 12.4582(10)
_cell_length_c 21.3579(16)
_cell_measurement_reflns_used 5383
_cell_measurement_temperature 120
_cell_measurement_theta_max 25
_cell_measurement_theta_min 2
_cell_volume 2943.2(4)
_computing_cell_refinement 'Apex2 (Bruker AXS, 2006)'
_computing_data_collection 'Apex2 (Bruker AXS, 2006)'
_computing_data_reduction 'Apex2 (Bruker AXS, 2006)'
_computing_molecular_graphics 'CAMERON (Watkin et al., 1996)'
_computing_publication_material 'CRYSTALS (Betteridge et al., 2003)'
_computing_structure_refinement 'CRYSTALS (Betteridge et al., 2003)'
_computing_structure_solution 'SIR92 (Altomare et al., 1994)'
_diffrn_ambient_temperature 120
_diffrn_measured_fraction_theta_full 0.996
_diffrn_measured_fraction_theta_max 0.996
_diffrn_measurement_device Area
_diffrn_measurement_device_type 'Bruker Kappa Apex2'
_diffrn_measurement_method '\f & \w scans'
_diffrn_radiation_monochromator graphite
_diffrn_radiation_type 'Mo K\a'
_diffrn_radiation_wavelength 0.71073
_diffrn_reflns_av_R_equivalents 0.071
_diffrn_reflns_limit_h_max 14
_diffrn_reflns_limit_h_min -14
_diffrn_reflns_limit_k_max 15
_diffrn_reflns_limit_k_min -15
_diffrn_reflns_limit_l_max 25
_diffrn_reflns_limit_l_min -25
_diffrn_reflns_number 40222
_diffrn_reflns_theta_full 25.393
_diffrn_reflns_theta_max 25.393
_diffrn_reflns_theta_min 0.975
_diffrn_standards_number 0
_exptl_absorpt_coefficient_mu 0.583
_exptl_absorpt_correction_T_max 0.97
_exptl_absorpt_correction_T_min 0.93
_exptl_absorpt_correction_type numerical
_exptl_absorpt_process_details
;
Analytical Absorption (De Meulenaer & Tompa, 1965)
;
_exptl_crystal_colour red
_exptl_crystal_density_diffrn 1.283
_exptl_crystal_density_method 'not measured'
_exptl_crystal_description plate
_exptl_crystal_F_000 1210
_exptl_crystal_size_max 0.250
_exptl_crystal_size_mid 0.130
_exptl_crystal_size_min 0.060
_refine_diff_density_max 1.07
_refine_diff_density_min -1.00
_refine_ls_extinction_method None
_refine_ls_goodness_of_fit_ref 0.9512
_refine_ls_hydrogen_treatment mixed
_refine_ls_matrix_type full
_refine_ls_number_parameters 633
_refine_ls_number_reflns 10798
_refine_ls_number_restraints 0
_refine_ls_R_factor_all 0.0739
_refine_ls_R_factor_gt 0.0441
_refine_ls_shift/su_max 0.0134737
_refine_ls_shift/su_mean 0.0005695
_refine_ls_structure_factor_coef Fsqd
_refine_ls_weighting_details
;
Method= Modified Sheldrick
w=1/[\s^2^(F^2^) + ( 0.03P)^2^ + 4.08P]
,where P=(max(Fo^2^,0) + 2Fc^2^)/3
;
_refine_ls_weighting_scheme calc
_refine_ls_wR_factor_all 0.0896
_refine_ls_wR_factor_gt 0.0807
_refine_ls_wR_factor_ref 0.0896
_reflns_limit_h_max 14
_reflns_limit_h_min -14
_reflns_limit_k_max 14
_reflns_limit_k_min -15
_reflns_limit_l_max 25
_reflns_limit_l_min 0
_reflns_number_gt 7845
_reflns_number_total 10798
_reflns_threshold_expression I>2.0\s(I)
_oxford_diffrn_Wilson_B_factor 0.00
_oxford_diffrn_Wilson_scale 0.00
_oxford_refine_ls_r_factor_ref 0.0739
_oxford_refine_ls_scale 0.12610(3)
_oxford_reflns_number_all 10798
_oxford_reflns_threshold_expression_ref I>-10.0\s(I)
_cod_data_source_file c2cc35594a.txt
_cod_data_source_block jwn_333
_cod_original_sg_symbol_H-M 'P -1 '
_cod_original_formula_sum 'C59 H93 Co1 N6 O0.50 P3 Zr1'
_cod_database_code 7109193

loop_
_symmetry_equiv_pos_as_xyz
x,y,z
-x,-y,-z

loop_
_atom_site_label
_atom_site_type_symbol
_atom_site_fract_x
_atom_site_fract_y
_atom_site_fract_z
_atom_site_U_iso_or_equiv
_atom_site_occupancy
_atom_site_adp_type
_atom_site_refinement_flags_posn
_atom_site_disorder_assembly
_atom_site_disorder_group
Zr1 Zr 0.74006(3) 0.21842(3) 0.744828(14) 0.0127 1.0000 Uani . . .
Co1 Co 0.54042(4) 0.13640(4) 0.80979(2) 0.0161 1.0000 Uani . . .
P1 P 0.59057(8) -0.01907(8) 0.77776(4) 0.0181 1.0000 Uani . . .
P2 P 0.71100(7) 0.28827(8) 0.87446(4) 0.0148 1.0000 Uani . . .
P3 P 0.49217(7) 0.20688(8) 0.71883(4) 0.0157 1.0000 Uani . . .
O1 O 0.0445(2) -0.0185(2) 0.5037(2) 0.1143 0.5000 Uani . . .
N1 N 0.6968(2) 0.0314(2) 0.73289(12) 0.0163 1.0000 Uani . . .
N2 N 0.8298(2) 0.3112(2) 0.83932(12) 0.0130 1.0000 Uani . . .
N3 N 0.6188(2) 0.2799(2) 0.69058(12) 0.0153 1.0000 Uani . . .
N4 N 0.4054(3) 0.0544(3) 0.85230(14) 0.0292 1.0000 Uani . . .
N5 N 0.8789(2) 0.3071(2) 0.69481(12) 0.0167 1.0000 Uani . . .
N6 N 0.9249(2) 0.2383(2) 0.73193(12) 0.0176 1.0000 Uani . . .
C1 C 0.6509(3) -0.0705(3) 0.84884(16) 0.0234 1.0000 Uani . . .
C2 C 0.6767(4) -0.1811(3) 0.83836(19) 0.0348 1.0000 Uani . . .
C3 C 0.5767(3) -0.0839(3) 0.90151(16) 0.0285 1.0000 Uani . . .
C4 C 0.4621(3) -0.1544(3) 0.72809(17) 0.0241 1.0000 Uani . . .
C5 C 0.4896(3) -0.2584(3) 0.7046(2) 0.0365 1.0000 Uani . . .
C6 C 0.3489(3) -0.2058(3) 0.75706(19) 0.0322 1.0000 Uani . . .
C7 C 0.7579(3) -0.0295(3) 0.70309(16) 0.0196 1.0000 Uani . . .
C8 C 0.7151(3) -0.0841(3) 0.63872(17) 0.0254 1.0000 Uani . . .
C9 C 0.7747(3) -0.1431(3) 0.61067(19) 0.0342 1.0000 Uani . . .
C10 C 0.8758(3) -0.1494(3) 0.6438(2) 0.0353 1.0000 Uani . . .
C11 C 0.9197(3) -0.0908(3) 0.7057(2) 0.0321 1.0000 Uani . . .
C12 C 0.8649(3) -0.0305(3) 0.73599(17) 0.0234 1.0000 Uani . . .
C13 C 0.6044(3) -0.0863(3) 0.59850(17) 0.0321 1.0000 Uani . . .
C14 C 0.9356(4) -0.2181(4) 0.6134(2) 0.0543 1.0000 Uani . . .
C15 C 0.9248(3) 0.0330(3) 0.80268(17) 0.0290 1.0000 Uani . . .
C16 C 0.7049(3) 0.4359(3) 0.88426(15) 0.0191 1.0000 Uani . . .
C17 C 0.5907(3) 0.4347(3) 0.90383(17) 0.0289 1.0000 Uani . . .
C18 C 0.8149(3) 0.5409(3) 0.92421(16) 0.0231 1.0000 Uani . . .
C19 C 0.7403(3) 0.2506(3) 0.95594(15) 0.0178 1.0000 Uani . . .
C20 C 0.6301(3) 0.2136(3) 0.98793(16) 0.0272 1.0000 Uani . . .
C21 C 0.8512(3) 0.3455(3) 1.00266(15) 0.0247 1.0000 Uani . . .
C22 C 0.9581(3) 0.3816(3) 0.85619(14) 0.0142 1.0000 Uani . . .
C23 C 1.0339(3) 0.3376(3) 0.89031(15) 0.0166 1.0000 Uani . . .
C24 C 1.1581(3) 0.3943(3) 0.89286(15) 0.0175 1.0000 Uani . . .
C25 C 1.2119(3) 0.4940(3) 0.86463(15) 0.0195 1.0000 Uani . . .
C26 C 1.1372(3) 0.5396(3) 0.83399(15) 0.0184 1.0000 Uani . . .
C27 C 1.0127(3) 0.4870(3) 0.82925(14) 0.0160 1.0000 Uani . . .
C28 C 0.9894(3) 0.2302(3) 0.92405(15) 0.0191 1.0000 Uani . . .
C29 C 1.3460(3) 0.5506(3) 0.86673(18) 0.0278 1.0000 Uani . . .
C30 C 0.9416(3) 0.5448(3) 0.79410(15) 0.0194 1.0000 Uani . . .
C31 C 0.4178(3) 0.3062(3) 0.73604(16) 0.0195 1.0000 Uani . . .
C32 C 0.3733(3) 0.3581(3) 0.68058(17) 0.0301 1.0000 Uani . . .
C33 C 0.3144(3) 0.2480(3) 0.77188(17) 0.0273 1.0000 Uani . . .
C34 C 0.3825(3) 0.0863(3) 0.65425(16) 0.0236 1.0000 Uani . . .
C35 C 0.3416(3) 0.1207(4) 0.58995(16) 0.0321 1.0000 Uani . . .
C36 C 0.2708(3) 0.0019(3) 0.67752(17) 0.0325 1.0000 Uani . . .
C37 C 0.6294(3) 0.3484(3) 0.63829(15) 0.0155 1.0000 Uani . . .
C38 C 0.6486(3) 0.4688(3) 0.64836(15) 0.0181 1.0000 Uani . . .
C39 C 0.6553(3) 0.5311(3) 0.59673(15) 0.0210 1.0000 Uani . . .
C40 C 0.6481(3) 0.4817(3) 0.53531(16) 0.0214 1.0000 Uani . . .
C41 C 0.6369(3) 0.3660(3) 0.52701(15) 0.0203 1.0000 Uani . . .
C42 C 0.6287(3) 0.2993(3) 0.57651(15) 0.0179 1.0000 Uani . . .
C43 C 0.6665(3) 0.5369(3) 0.71330(16) 0.0218 1.0000 Uani . . .
C44 C 0.6572(3) 0.5515(3) 0.47990(16) 0.0288 1.0000 Uani . . .
C45 C 0.6263(3) 0.1780(3) 0.56457(16) 0.0238 1.0000 Uani . . .
C46 C 0.3238(3) 0.0518(4) 0.8888(2) 0.0357 1.0000 Uani . . .
C47 C 0.2259(4) -0.0522(4) 0.8975(2) 0.0475 1.0000 Uani . . .
C48 C 0.1460(4) -0.0533(5) 0.9361(3) 0.0572 1.0000 Uani . . .
C49 C 0.1582(4) 0.0508(5) 0.9716(2) 0.0528 1.0000 Uani . . .
C50 C 0.2534(4) 0.1568(4) 0.9647(2) 0.0449 1.0000 Uani . . .
C51 C 0.3319(4) 0.1568(4) 0.92512(18) 0.0359 1.0000 Uani . . .
C52 C 0.9621(3) 0.3868(3) 0.66274(15) 0.0155 1.0000 Uani . . .
C53 C 0.9248(3) 0.4559(3) 0.62390(15) 0.0201 1.0000 Uani . . .
C54 C 1.0005(3) 0.5300(3) 0.58898(16) 0.0232 1.0000 Uani . . .
C55 C 1.1178(3) 0.5436(3) 0.59343(17) 0.0282 1.0000 Uani . . .
C56 C 1.1564(3) 0.4787(3) 0.63333(18) 0.0310 1.0000 Uani . . .
C57 C 1.0808(3) 0.4021(3) 0.66763(16) 0.0216 1.0000 Uani . . .
C58 C 0.0975(8) -0.1551(9) 0.4684(5) 0.0757 0.5000 Uani . 1 3
C59 C 0.0035(5) -0.1194(6) 0.4484(4) 0.1294 1.0000 Uani . . .
C60 C 0.0445(2) -0.0185(2) 0.5037(2) 0.1143 0.5000 Uani . 1 2
H4 H 0.3879 -0.0176 0.8420 0.0351 1.0000 Uiso R . .
H6 H 0.9295 0.1813 0.7062 0.0272 1.0000 Uiso R . .
H7 H 0.9867 0.2839 0.7631 0.0282 1.0000 Uiso R . .
H11 H 0.7289 -0.0042 0.8652 0.0275 1.0000 Uiso R . .
H21 H 0.7124 -0.1802 0.8011 0.0514 1.0000 Uiso R . .
H22 H 0.7313 -0.1809 0.8764 0.0514 1.0000 Uiso R . .
H23 H 0.6019 -0.2518 0.8332 0.0514 1.0000 Uiso R . .
H31 H 0.5618 -0.0140 0.9103 0.0423 1.0000 Uiso R . .
H32 H 0.6195 -0.0935 0.9402 0.0427 1.0000 Uiso R . .
H33 H 0.5009 -0.1533 0.8889 0.0429 1.0000 Uiso R . .
H41 H 0.4414 -0.1229 0.6904 0.0287 1.0000 Uiso R . .
H51 H 0.4304 -0.3046 0.6671 0.0548 1.0000 Uiso R . .
H52 H 0.5680 -0.2313 0.6946 0.0549 1.0000 Uiso R . .
H53 H 0.4845 -0.3076 0.7376 0.0546 1.0000 Uiso R . .
H61 H 0.2869 -0.2724 0.7276 0.0481 1.0000 Uiso R . .
H62 H 0.3199 -0.1454 0.7652 0.0476 1.0000 Uiso R . .
H63 H 0.3670 -0.2334 0.7966 0.0479 1.0000 Uiso R . .
H91 H 0.7448 -0.1795 0.5687 0.0396 1.0000 Uiso R . .
H111 H 0.9886 -0.0925 0.7291 0.0394 1.0000 Uiso R . .
H131 H 0.5431 -0.1664 0.5878 0.0481 1.0000 Uiso R . .
H132 H 0.6226 -0.0550 0.5600 0.0478 1.0000 Uiso R . .
H133 H 0.5732 -0.0389 0.6215 0.0473 1.0000 Uiso R . .
H141 H 0.9215 -0.2894 0.6318 0.0813 1.0000 Uiso R . .
H142 H 0.9003 -0.2409 0.5687 0.0812 1.0000 Uiso R . .
H143 H 1.0201 -0.1706 0.6174 0.0811 1.0000 Uiso R . .
H151 H 0.9101 -0.0235 0.8323 0.0433 1.0000 Uiso R . .
H152 H 1.0099 0.0748 0.8056 0.0427 1.0000 Uiso R . .
H153 H 0.8925 0.0881 0.8148 0.0423 1.0000 Uiso R . .
H161 H 0.7003 0.4519 0.8397 0.0230 1.0000 Uiso R . .
H171 H 0.5208 0.3688 0.8780 0.0440 1.0000 Uiso R . .
H172 H 0.5926 0.4261 0.9484 0.0434 1.0000 Uiso R . .
H173 H 0.5857 0.5082 0.8963 0.0444 1.0000 Uiso R . .
H181 H 0.8117 0.5396 0.9690 0.0348 1.0000 Uiso R . .
H182 H 0.8139 0.6142 0.9125 0.0347 1.0000 Uiso R . .
H183 H 0.8879 0.5365 0.9166 0.0349 1.0000 Uiso R . .
H191 H 0.7571 0.1808 0.9489 0.0216 1.0000 Uiso R . .
H201 H 0.6181 0.2833 1.0006 0.0406 1.0000 Uiso R . .
H202 H 0.6449 0.1796 1.0257 0.0407 1.0000 Uiso R . .
H203 H 0.5600 0.1556 0.9587 0.0410 1.0000 Uiso R . .
H211 H 0.8292 0.4049 1.0222 0.0366 1.0000 Uiso R . .
H212 H 0.8766 0.3080 1.0364 0.0368 1.0000 Uiso R . .
H213 H 0.9188 0.3843 0.9814 0.0364 1.0000 Uiso R . .
H241 H 1.2061 0.3615 0.9151 0.0209 1.0000 Uiso R . .
H261 H 1.1711 0.6078 0.8160 0.0219 1.0000 Uiso R . .
H281 H 0.9053 0.1832 0.9085 0.0291 1.0000 Uiso R . .
H282 H 1.0046 0.2554 0.9696 0.0289 1.0000 Uiso R . .
H283 H 1.0326 0.1833 0.9161 0.0287 1.0000 Uiso R . .
H291 H 1.3645 0.5467 0.8250 0.0424 1.0000 Uiso R . .
H292 H 1.3817 0.5083 0.8918 0.0420 1.0000 Uiso R . .
H293 H 1.3817 0.6319 0.8868 0.0418 1.0000 Uiso R . .
H301 H 0.8602 0.4891 0.7783 0.0294 1.0000 Uiso R . .
H302 H 0.9402 0.6084 0.8211 0.0296 1.0000 Uiso R . .
H303 H 0.9757 0.5747 0.7588 0.0297 1.0000 Uiso R . .
H311 H 0.4800 0.3731 0.7664 0.0227 1.0000 Uiso R . .
H321 H 0.4294 0.3827 0.6515 0.0446 1.0000 Uiso R . .
H322 H 0.3630 0.4266 0.6968 0.0446 1.0000 Uiso R . .
H323 H 0.2974 0.3005 0.6572 0.0446 1.0000 Uiso R . .
H331 H 0.3399 0.2122 0.8060 0.0408 1.0000 Uiso R . .
H332 H 0.2936 0.3078 0.7907 0.0408 1.0000 Uiso R . .
H333 H 0.2435 0.1884 0.7438 0.0400 1.0000 Uiso R . .
H341 H 0.4263 0.0393 0.6449 0.0281 1.0000 Uiso R . .
H351 H 0.3132 0.0517 0.5575 0.0477 1.0000 Uiso R . .
H352 H 0.4086 0.1843 0.5782 0.0475 1.0000 Uiso R . .
H353 H 0.2771 0.1448 0.5921 0.0481 1.0000 Uiso R . .
H361 H 0.2393 -0.0768 0.6523 0.0488 1.0000 Uiso R . .
H362 H 0.2088 0.0299 0.6721 0.0484 1.0000 Uiso R . .
H363 H 0.2903 -0.0046 0.7218 0.0486 1.0000 Uiso R . .
H391 H 0.6661 0.6092 0.6028 0.0258 1.0000 Uiso R . .
H411 H 0.6367 0.3311 0.4870 0.0248 1.0000 Uiso R . .
H431 H 0.6708 0.4898 0.7465 0.0331 1.0000 Uiso R . .
H432 H 0.7390 0.6064 0.7214 0.0333 1.0000 Uiso R . .
H433 H 0.6017 0.5575 0.7156 0.0329 1.0000 Uiso R . .
H441 H 0.7401 0.5962 0.4776 0.0432 1.0000 Uiso R . .
H442 H 0.6158 0.4995 0.4405 0.0432 1.0000 Uiso R . .
H443 H 0.6219 0.6057 0.4866 0.0435 1.0000 Uiso R . .
H451 H 0.6931 0.1733 0.5907 0.0348 1.0000 Uiso R . .
H452 H 0.6307 0.1589 0.5211 0.0354 1.0000 Uiso R . .
H453 H 0.5541 0.1180 0.5730 0.0353 1.0000 Uiso R . .
H471 H 0.2131 -0.1258 0.8741 0.0571 1.0000 Uiso R . .
H481 H 0.0790 -0.1245 0.9380 0.0686 1.0000 Uiso R . .
H491 H 0.1044 0.0497 0.9990 0.0628 1.0000 Uiso R . .
H501 H 0.2638 0.2303 0.9881 0.0544 1.0000 Uiso R . .
H511 H 0.3955 0.2299 0.9217 0.0436 1.0000 Uiso R . .
H531 H 0.8469 0.4498 0.6210 0.0243 1.0000 Uiso R . .
H541 H 0.9722 0.5718 0.5616 0.0282 1.0000 Uiso R . .
H551 H 1.1702 0.5957 0.5708 0.0341 1.0000 Uiso R . .
H561 H 1.2359 0.4878 0.6375 0.0369 1.0000 Uiso R . .
H571 H 1.1091 0.3581 0.6947 0.0255 1.0000 Uiso R . .
H581 H 0.1732 -0.0895 0.4707 0.0807 0.5000 Uiso R 1 3
H582 H 0.0909 -0.1777 0.5097 0.0807 0.5000 Uiso R 1 3
H583 H 0.0914 -0.2202 0.4396 0.0807 0.5000 Uiso R 1 3
H591 H 0.0615 -0.1510 0.4496 0.1452 0.5000 Uiso R 1 1
H592 H 0.0076 -0.0922 0.4080 0.1452 0.5000 Uiso R 1 1
H593 H -0.0041 -0.0891 0.4093 0.1452 0.5000 Uiso R 1 2
H594 H -0.0722 -0.1805 0.4514 0.1452 0.5000 Uiso R 1 2
H595 H -0.0747 -0.1804 0.4470 0.1452 0.5000 Uiso R 1 2
H601 H 0.0515(2) -0.0475(2) 0.5433(2) 0.1517 0.5000 Uiso . . .
H602 H 0.1196(2) 0.0439(2) 0.5011(2) 0.1517 0.5000 Uiso . . .

loop_
_atom_site_aniso_label
_atom_site_aniso_U_11
_atom_site_aniso_U_22
_atom_site_aniso_U_33
_atom_site_aniso_U_23
_atom_site_aniso_U_13
_atom_site_aniso_U_12
Zr1 0.01265(17) 0.01212(17) 0.01199(16) 0.00232(13) 0.00042(12) 0.00439(13)
Co1 0.0142(2) 0.0160(3) 0.0161(2) 0.0051(2) 0.00065(19) 0.00474(19)
P1 0.0177(5) 0.0140(5) 0.0214(5) 0.0050(4) 0.0032(4) 0.0054(4)
P2 0.0128(4) 0.0177(5) 0.0132(4) 0.0030(4) 0.0011(3) 0.0061(4)
P3 0.0129(4) 0.0177(5) 0.0147(4) 0.0041(4) -0.0002(3) 0.0053(4)
O1 0.0279(12) 0.0854(12) 0.1739(12) 0.0116(12) -0.0369(12) -0.0108(12)
N1 0.0170(14) 0.0137(15) 0.0183(15) 0.0026(12) 0.0041(12) 0.0063(12)
N2 0.0107(13) 0.0121(14) 0.0148(14) 0.0033(11) 0.0026(11) 0.0032(11)
N3 0.0146(14) 0.0174(15) 0.0143(14) 0.0058(12) 0.0025(11) 0.0067(12)
N4 0.0345(19) 0.0334(19) 0.0263(17) 0.0052(15) 0.0032(15) 0.0217(16)
N5 0.0185(15) 0.0190(16) 0.0148(14) 0.0062(12) 0.0019(12) 0.0100(13)
N6 0.0193(15) 0.0154(15) 0.0178(15) 0.0029(12) 0.0019(12) 0.0076(12)
C1 0.0244(19) 0.020(2) 0.028(2) 0.0104(16) 0.0043(16) 0.0107(16)
C2 0.041(2) 0.033(2) 0.043(2) 0.020(2) 0.017(2) 0.023(2)
C3 0.031(2) 0.033(2) 0.026(2) 0.0161(18) 0.0088(17) 0.0159(18)
C4 0.0231(19) 0.0162(19) 0.028(2) 0.0036(16) 0.0029(16) 0.0037(15)
C5 0.032(2) 0.019(2) 0.052(3) -0.0003(19) 0.011(2) 0.0041(17)
C6 0.024(2) 0.022(2) 0.043(2) 0.0036(18) 0.0053(18) 0.0025(17)
C7 0.0211(18) 0.0103(17) 0.0267(19) 0.0034(15) 0.0077(15) 0.0049(15)
C8 0.029(2) 0.0158(19) 0.029(2) 0.0009(16) 0.0094(17) 0.0055(16)
C9 0.033(2) 0.019(2) 0.040(2) -0.0080(18) 0.0131(19) 0.0014(18)
C10 0.026(2) 0.018(2) 0.056(3) -0.0031(19) 0.019(2) 0.0027(17)
C11 0.022(2) 0.019(2) 0.053(3) 0.0026(19) 0.0102(19) 0.0063(17)
C12 0.0233(19) 0.0153(19) 0.033(2) 0.0051(16) 0.0095(16) 0.0079(16)
C13 0.040(2) 0.021(2) 0.025(2) -0.0048(17) 0.0010(17) 0.0065(18)
C14 0.041(3) 0.036(3) 0.084(4) -0.012(3) 0.029(3) 0.013(2)
C15 0.026(2) 0.029(2) 0.036(2) 0.0075(18) 0.0047(17) 0.0153(18)
C16 0.0198(18) 0.0219(19) 0.0164(17) 0.0005(15) 0.0016(14) 0.0108(15)
C17 0.027(2) 0.034(2) 0.029(2) 0.0032(18) 0.0067(17) 0.0157(18)
C18 0.026(2) 0.0197(19) 0.0230(19) 0.0006(16) 0.0041(15) 0.0103(16)
C19 0.0171(17) 0.0236(19) 0.0157(17) 0.0061(15) 0.0033(14) 0.0112(15)
C20 0.028(2) 0.041(2) 0.0159(18) 0.0087(17) 0.0067(15) 0.0163(18)
C21 0.028(2) 0.033(2) 0.0140(18) 0.0029(16) 0.0003(15) 0.0147(17)
C22 0.0124(16) 0.0163(18) 0.0115(16) -0.0014(14) 0.0006(13) 0.0047(14)
C23 0.0172(17) 0.0183(18) 0.0135(17) -0.0011(14) 0.0029(14) 0.0073(15)
C24 0.0183(18) 0.0197(19) 0.0165(17) -0.0004(15) 0.0009(14) 0.0114(15)
C25 0.0156(17) 0.0199(19) 0.0194(18) -0.0036(15) 0.0025(14) 0.0055(15)
C26 0.0183(18) 0.0137(18) 0.0199(18) 0.0034(14) 0.0069(14) 0.0023(14)
C27 0.0179(17) 0.0182(18) 0.0119(16) 0.0001(14) 0.0022(13) 0.0082(15)
C28 0.0178(18) 0.0189(19) 0.0215(18) 0.0044(15) 0.0028(14) 0.0087(15)
C29 0.0181(19) 0.025(2) 0.038(2) 0.0076(18) 0.0081(16) 0.0062(16)
C30 0.0212(18) 0.0171(19) 0.0215(18) 0.0069(15) 0.0068(15) 0.0082(15)
C31 0.0153(17) 0.0217(19) 0.0249(19) 0.0101(16) 0.0029(14) 0.0105(15)
C32 0.024(2) 0.039(2) 0.035(2) 0.0146(19) 0.0049(17) 0.0192(18)
C33 0.024(2) 0.033(2) 0.031(2) 0.0104(18) 0.0084(16) 0.0154(17)
C34 0.0172(18) 0.027(2) 0.0201(19) 0.0017(16) -0.0002(15) 0.0048(16)
C35 0.026(2) 0.043(3) 0.0165(19) 0.0029(18) -0.0036(16) 0.0066(18)
C36 0.023(2) 0.035(2) 0.026(2) 0.0057(18) 0.0000(16) 0.0004(17)
C37 0.0093(16) 0.0179(18) 0.0181(17) 0.0052(14) -0.0006(13) 0.0053(14)
C38 0.0157(17) 0.0222(19) 0.0170(17) 0.0049(15) 0.0012(14) 0.0089(15)
C39 0.0178(18) 0.0207(19) 0.0225(19) 0.0076(16) 0.0016(15) 0.0064(15)
C40 0.0146(17) 0.027(2) 0.0223(19) 0.0111(16) 0.0015(14) 0.0086(15)
C41 0.0154(17) 0.028(2) 0.0130(17) 0.0021(15) 0.0008(14) 0.0058(15)
C42 0.0129(17) 0.0202(19) 0.0175(18) 0.0028(15) 0.0004(14) 0.0048(14)
C43 0.0234(19) 0.0192(19) 0.0256(19) 0.0030(16) 0.0047(15) 0.0118(16)
C44 0.030(2) 0.035(2) 0.023(2) 0.0156(17) 0.0069(16) 0.0133(18)
C45 0.028(2) 0.024(2) 0.0176(18) 0.0010(16) 0.0018(15) 0.0104(16)
C46 0.031(2) 0.038(3) 0.043(2) 0.024(2) -0.0008(19) 0.018(2)
C47 0.045(3) 0.048(3) 0.053(3) 0.022(2) 0.012(2) 0.021(2)
C48 0.042(3) 0.057(3) 0.088(4) 0.048(3) 0.024(3) 0.027(3)
C49 0.045(3) 0.085(4) 0.057(3) 0.046(3) 0.024(2) 0.046(3)
C50 0.043(3) 0.070(3) 0.041(3) 0.026(2) 0.011(2) 0.039(3)
C51 0.036(2) 0.049(3) 0.031(2) 0.015(2) 0.0066(19) 0.026(2)
C52 0.0176(17) 0.0112(17) 0.0133(16) -0.0006(14) 0.0015(13) 0.0028(14)
C53 0.0165(17) 0.027(2) 0.0207(18) 0.0100(16) 0.0078(14) 0.0105(16)
C54 0.025(2) 0.027(2) 0.0238(19) 0.0099(16) 0.0072(16) 0.0155(17)
C55 0.024(2) 0.032(2) 0.032(2) 0.0168(18) 0.0133(17) 0.0117(17)
C56 0.0180(19) 0.042(2) 0.039(2) 0.016(2) 0.0094(17) 0.0156(18)
C57 0.0215(19) 0.025(2) 0.0222(19) 0.0097(16) 0.0064(15) 0.0119(16)
C58 0.047(6) 0.052(7) 0.104(9) -0.040(6) 0.035(6) 0.000(5)
C59 0.039(3) 0.084(5) 0.249(10) 0.060(6) -0.003(5) 0.016(3)
C60 0.0279(12) 0.0854(12) 0.1739(12) 0.0116(12) -0.0369(12) -0.0108(12)

loop_
_atom_type_symbol
_atom_type_scat_dispersion_real
_atom_type_scat_dispersion_imag
_atom_type_scat_Cromer_Mann_a1
_atom_type_scat_Cromer_Mann_b1
_atom_type_scat_Cromer_Mann_a2
_atom_type_scat_Cromer_Mann_b2
_atom_type_scat_Cromer_Mann_a3
_atom_type_scat_Cromer_Mann_b3
_atom_type_scat_Cromer_Mann_a4
_atom_type_scat_Cromer_Mann_b4
_atom_type_scat_Cromer_Mann_c
_atom_type_scat_source
C 0.0033 0.0016 2.3100 20.8439 1.0200 10.2075 1.5886 0.5687 0.8650 51.6512 0.2156 'International Tables Vol C 4.2.6.8 and 6.1.1.4'
H 0.0000 0.0000 0.4930 10.5109 0.3229 26.1257 0.1402 3.1424 0.0408 57.7998 0.0030 'International Tables Vol C 4.2.6.8 and 6.1.1.4'
N 0.0061 0.0033 12.2126 0.0057 3.1322 9.8933 2.0125 28.9975 1.1663 0.5826 -11.5290 'International Tables Vol C 4.2.6.8 and 6.1.1.4'
P 0.1023 0.0942 6.4345 1.9067 4.1791 27.1570 1.7800 0.5260 1.4908 68.1645 1.1149 'International Tables Vol C 4.2.6.8 and 6.1.1.4'
Co 0.3494 0.9721 12.2841 4.2791 7.3409 0.2784 4.0034 13.5359 2.3488 71.1692 1.0118 'International Tables Vol C 4.2.6.8 and 6.1.1.4'
Zr -2.9673 0.5597 17.8765 1.2762 10.9480 11.9160 5.4173 0.1176 3.6572 87.6627 2.0693 'International Tables Vol C 4.2.6.8 and 6.1.1.4'
O 0.0106 0.0060 3.0485 13.2771 2.2868 5.7011 1.5463 0.3239 0.8670 32.9089 0.2508 'International Tables Vol C 4.2.6.8 and 6.1.1.4'

loop_
_geom_angle_atom_site_label_1
_geom_angle_site_symmetry_1
_geom_angle_atom_site_label_2
_geom_angle_atom_site_label_3
_geom_angle_site_symmetry_3
_geom_angle
_geom_angle_publ_flag
Co1 . Zr1 P1 . 47.32(2) yes
Co1 . Zr1 P2 . 47.118(19) yes
P1 . Zr1 P2 . 79.40(3) yes
Co1 . Zr1 P3 . 46.021(19) yes
P1 . Zr1 P3 . 77.38(3) yes
P2 . Zr1 P3 . 78.19(2) yes
Co1 . Zr1 N1 . 80.68(7) yes
P1 . Zr1 N1 . 33.62(7) yes
P2 . Zr1 N1 . 108.25(7) yes
P3 . Zr1 N1 . 99.91(7) yes
Co1 . Zr1 N2 . 80.22(7) yes
P1 . Zr1 N2 . 99.15(7) yes
P2 . Zr1 N2 . 33.97(7) yes
P3 . Zr1 N2 . 109.33(7) yes
N1 . Zr1 N2 . 114.54(10) yes
Co1 . Zr1 N3 . 78.98(7) yes
P1 . Zr1 N3 . 107.86(7) yes
P2 . Zr1 N3 . 97.88(7) yes
P3 . Zr1 N3 . 33.81(7) yes
N1 . Zr1 N3 . 119.17(10) yes
Co1 . Zr1 N5 . 168.92(7) yes
P1 . Zr1 N5 . 143.09(7) yes
P2 . Zr1 N5 . 129.51(7) yes
P3 . Zr1 N5 . 125.53(7) yes
N1 . Zr1 N5 . 109.50(10) yes
Co1 . Zr1 N6 . 151.52(7) yes
P1 . Zr1 N6 . 112.59(7) yes
P2 . Zr1 N6 . 117.92(7) yes
P3 . Zr1 N6 . 161.72(7) yes
N1 . Zr1 N6 . 83.73(10) yes
N2 . Zr1 N3 . 117.34(10) yes
N2 . Zr1 N5 . 98.79(10) yes
N3 . Zr1 N5 . 91.87(10) yes
N2 . Zr1 N6 . 84.85(9) yes
N3 . Zr1 N6 . 129.50(9) yes
N5 . Zr1 N6 . 38.06(9) yes
Zr1 . Co1 P1 . 68.77(3) yes
Zr1 . Co1 P2 . 68.38(2) yes
P1 . Co1 P2 . 108.23(3) yes
Zr1 . Co1 P3 . 69.60(3) yes
P1 . Co1 P3 . 106.87(4) yes
P2 . Co1 P3 . 108.32(3) yes
Zr1 . Co1 N4 . 170.31(9) yes
P1 . Co1 N4 . 101.56(9) yes
P2 . Co1 N4 . 115.92(9) yes
P3 . Co1 N4 . 115.17(9) yes
Zr1 . P1 Co1 . 63.91(2) yes
Zr1 . P1 N1 . 45.09(9) yes
Co1 . P1 N1 . 108.56(10) yes
Zr1 . P1 C1 . 119.08(11) yes
Co1 . P1 C1 . 110.69(11) yes
N1 . P1 C1 . 109.03(14) yes
Zr1 . P1 C4 . 131.42(12) yes
Co1 . P1 C4 . 114.88(11) yes
N1 . P1 C4 . 106.71(14) yes
C1 . P1 C4 . 106.79(16) yes
Zr1 . P2 Co1 . 64.50(2) yes
Zr1 . P2 N2 . 45.38(9) yes
Co1 . P2 N2 . 108.45(9) yes
Zr1 . P2 C16 . 112.95(11) yes
Co1 . P2 C16 . 114.44(10) yes
N2 . P2 C16 . 104.78(14) yes
Zr1 . P2 C19 . 136.81(11) yes
Co1 . P2 C19 . 111.67(11) yes
N2 . P2 C19 . 109.87(13) yes
C16 . P2 C19 . 107.37(15) yes
Zr1 . P3 Co1 . 64.37(2) yes
Zr1 . P3 N3 . 45.99(9) yes
Co1 . P3 N3 . 108.93(9) yes
Zr1 . P3 C31 . 137.48(11) yes
Co1 . P3 C31 . 110.32(11) yes
N3 . P3 C31 . 111.11(14) yes
Zr1 . P3 C34 . 115.31(12) yes
Co1 . P3 C34 . 112.87(11) yes
N3 . P3 C34 . 107.99(14) yes
C31 . P3 C34 . 105.59(16) yes
O1 2_556 O1 C59 . 103.6(5) yes
C60 2_556 O1 C59 . 103.6(5) yes
O1 2_556 O1 H601 . 111.4(3) no
C60 2_556 O1 H601 . 111.4(3) no
C59 . O1 H601 . 110.0(3) no
O1 2_556 O1 H602 . 111.02(12) no
C60 2_556 O1 H602 . 111.02(12) no
C59 . O1 H602 . 111.3(3) no
H601 . O1 H602 . 109.467(6) no
P1 . N1 Zr1 . 101.28(12) yes
P1 . N1 C7 . 129.6(2) yes
Zr1 . N1 C7 . 128.4(2) yes
P2 . N2 Zr1 . 100.65(12) yes
P2 . N2 C22 . 136.2(2) yes
Zr1 . N2 C22 . 122.69(19) yes
P3 . N3 Zr1 . 100.20(12) yes
P3 . N3 C37 . 126.2(2) yes
Zr1 . N3 C37 . 133.05(19) yes
Co1 . N4 C46 . 153.1(3) yes
Co1 . N4 H4 . 103.9 no
C46 . N4 H4 . 102.9 no
Zr1 . N5 N6 . 76.48(15) yes
Zr1 . N5 C52 . 166.8(2) yes
N6 . N5 C52 . 114.6(2) yes
N5 . N6 Zr1 . 65.47(14) yes
N5 . N6 H6 . 110.0 no
Zr1 . N6 H6 . 118.2 no
N5 . N6 H7 . 112.1 no
Zr1 . N6 H7 . 116.9 no
H6 . N6 H7 . 120.3 no
P1 . C1 C2 . 118.8(3) yes
P1 . C1 C3 . 112.5(2) yes
C2 . C1 C3 . 109.3(3) yes
P1 . C1 H11 . 102.7 no
C2 . C1 H11 . 105.6 no
C3 . C1 H11 . 107.0 no
C1 . C2 H21 . 110.6 no
C1 . C2 H22 . 108.6 no
H21 . C2 H22 . 110.1 no
C1 . C2 H23 . 108.8 no
H21 . C2 H23 . 110.2 no
H22 . C2 H23 . 108.4 no
C1 . C3 H31 . 111.1 no
C1 . C3 H32 . 109.8 no
H31 . C3 H32 . 108.1 no
C1 . C3 H33 . 110.0 no
H31 . C3 H33 . 109.3 no
H32 . C3 H33 . 108.4 no
P1 . C4 C5 . 117.4(2) yes
P1 . C4 C6 . 115.2(2) yes
C5 . C4 C6 . 107.7(3) yes
P1 . C4 H41 . 102.2 no
C5 . C4 H41 . 106.5 no
C6 . C4 H41 . 106.9 no
C4 . C5 H51 . 108.7 no
C4 . C5 H52 . 111.9 no
H51 . C5 H52 . 109.3 no
C4 . C5 H53 . 108.9 no
H51 . C5 H53 . 109.0 no
H52 . C5 H53 . 108.9 no
C4 . C6 H61 . 109.3 no
C4 . C6 H62 . 110.1 no
H61 . C6 H62 . 109.3 no
C4 . C6 H63 . 109.7 no
H61 . C6 H63 . 108.7 no
H62 . C6 H63 . 109.8 no
N1 . C7 C8 . 120.3(3) yes
N1 . C7 C12 . 121.5(3) yes
C8 . C7 C12 . 118.1(3) yes
C7 . C8 C9 . 119.6(3) yes
C7 . C8 C13 . 123.0(3) yes
C9 . C8 C13 . 117.3(3) yes
C8 . C9 C10 . 122.3(4) yes
C8 . C9 H91 . 118.7 no
C10 . C9 H91 . 119.1 no
C9 . C10 C11 . 117.3(4) yes
C9 . C10 C14 . 121.4(4) yes
C11 . C10 C14 . 121.3(4) yes
C10 . C11 C12 . 123.0(4) yes
C10 . C11 H111 . 119.2 no
C12 . C11 H111 . 117.7 no
C7 . C12 C11 . 119.5(3) yes
C7 . C12 C15 . 123.1(3) yes
C11 . C12 C15 . 117.4(3) yes
C8 . C13 H131 . 110.0 no
C8 . C13 H132 . 110.2 no
H131 . C13 H132 . 108.9 no
C8 . C13 H133 . 110.6 no
H131 . C13 H133 . 108.4 no
H132 . C13 H133 . 108.6 no
C10 . C14 H141 . 110.5 no
C10 . C14 H142 . 108.5 no
H141 . C14 H142 . 107.8 no
C10 . C14 H143 . 111.5 no
H141 . C14 H143 . 110.4 no
H142 . C14 H143 . 108.1 no
C12 . C15 H151 . 109.8 no
C12 . C15 H152 . 110.4 no
H151 . C15 H152 . 108.6 no
C12 . C15 H153 . 110.3 no
H151 . C15 H153 . 108.0 no
H152 . C15 H153 . 109.7 no
P2 . C16 C17 . 115.4(2) yes
P2 . C16 C18 . 117.6(2) yes
C17 . C16 C18 . 109.3(3) yes
P2 . C16 H161 . 100.6 no
C17 . C16 H161 . 105.6 no
C18 . C16 H161 . 106.7 no
C16 . C17 H171 . 109.3 no
C16 . C17 H172 . 110.0 no
H171 . C17 H172 . 109.5 no
C16 . C17 H173 . 109.0 no
H171 . C17 H173 . 108.8 no
H172 . C17 H173 . 110.1 no
C16 . C18 H181 . 109.6 no
C16 . C18 H182 . 108.8 no
H181 . C18 H182 . 109.0 no
C16 . C18 H183 . 110.2 no
H181 . C18 H183 . 109.4 no
H182 . C18 H183 . 109.8 no
P2 . C19 C20 . 112.9(2) yes
P2 . C19 C21 . 115.8(2) yes
C20 . C19 C21 . 109.4(3) yes
P2 . C19 H191 . 104.5 no
C20 . C19 H191 . 107.2 no
C21 . C19 H191 . 106.3 no
C19 . C20 H201 . 108.9 no
C19 . C20 H202 . 109.2 no
H201 . C20 H202 . 108.8 no
C19 . C20 H203 . 110.0 no
H201 . C20 H203 . 110.5 no
H202 . C20 H203 . 109.5 no
C19 . C21 H211 . 109.3 no
C19 . C21 H212 . 109.2 no
H211 . C21 H212 . 108.1 no
C19 . C21 H213 . 112.1 no
H211 . C21 H213 . 109.7 no
H212 . C21 H213 . 108.4 no
N2 . C22 C23 . 120.9(3) yes
N2 . C22 C27 . 120.0(3) yes
C23 . C22 C27 . 118.1(3) yes
C22 . C23 C24 . 119.4(3) yes
C22 . C23 C28 . 124.1(3) yes
C24 . C23 C28 . 116.5(3) yes
C23 . C24 C25 . 123.0(3) yes
C23 . C24 H241 . 117.3 no
C25 . C24 H241 . 119.7 no
C24 . C25 C26 . 117.1(3) yes
C24 . C25 C29 . 121.5(3) yes
C26 . C25 C29 . 121.4(3) yes
C25 . C26 C27 . 122.8(3) yes
C25 . C26 H261 . 118.8 no
C27 . C26 H261 . 118.4 no
C22 . C27 C26 . 119.5(3) yes
C22 . C27 C30 . 122.9(3) yes
C26 . C27 C30 . 117.6(3) yes
C23 . C28 H281 . 110.2 no
C23 . C28 H282 . 109.7 no
H281 . C28 H282 . 110.0 no
C23 . C28 H283 . 108.9 no
H281 . C28 H283 . 109.3 no
H282 . C28 H283 . 108.6 no
C25 . C29 H291 . 111.9 no
C25 . C29 H292 . 108.5 no
H291 . C29 H292 . 108.0 no
C25 . C29 H293 . 111.0 no
H291 . C29 H293 . 109.5 no
H292 . C29 H293 . 107.9 no
C27 . C30 H301 . 111.1 no
C27 . C30 H302 . 111.7 no
H301 . C30 H302 . 107.3 no
C27 . C30 H303 . 109.7 no
H301 . C30 H303 . 107.9 no
H302 . C30 H303 . 108.9 no
P3 . C31 C32 . 118.5(2) yes
P3 . C31 C33 . 111.8(2) yes
C32 . C31 C33 . 108.7(3) yes
P3 . C31 H311 . 104.2 no
C32 . C31 H311 . 107.1 no
C33 . C31 H311 . 105.7 no
C31 . C32 H321 . 112.1 no
C31 . C32 H322 . 110.0 no
H321 . C32 H322 . 107.9 no
C31 . C32 H323 . 109.7 no
H321 . C32 H323 . 108.8 no
H322 . C32 H323 . 108.2 no
C31 . C33 H331 . 109.8 no
C31 . C33 H332 . 109.7 no
H331 . C33 H332 . 107.8 no
C31 . C33 H333 . 111.8 no
H331 . C33 H333 . 109.3 no
H332 . C33 H333 . 108.3 no
P3 . C34 C35 . 118.6(3) yes
P3 . C34 C36 . 112.7(2) yes
C35 . C34 C36 . 109.0(3) yes
P3 . C34 H341 . 103.1 no
C35 . C34 H341 . 106.6 no
C36 . C34 H341 . 105.8 no
C34 . C35 H351 . 107.7 no
C34 . C35 H352 . 110.4 no
H351 . C35 H352 . 108.5 no
C34 . C35 H353 . 111.4 no
H351 . C35 H353 . 109.1 no
H352 . C35 H353 . 109.6 no
C34 . C36 H361 . 109.2 no
C34 . C36 H362 . 110.5 no
H361 . C36 H362 . 108.4 no
C34 . C36 H363 . 111.1 no
H361 . C36 H363 . 108.8 no
H362 . C36 H363 . 108.8 no
N3 . C37 C38 . 121.1(3) yes
N3 . C37 C42 . 120.8(3) yes
C38 . C37 C42 . 118.0(3) yes
C37 . C38 C39 . 119.5(3) yes
C37 . C38 C43 . 123.6(3) yes
C39 . C38 C43 . 116.8(3) yes
C38 . C39 C40 . 122.8(3) yes
C38 . C39 H391 . 120.0 no
C40 . C39 H391 . 117.3 no
C39 . C40 C41 . 116.9(3) yes
C39 . C40 C44 . 121.9(3) yes
C41 . C40 C44 . 121.1(3) yes
C40 . C41 C42 . 122.8(3) yes
C40 . C41 H411 . 119.7 no
C42 . C41 H411 . 117.4 no
C37 . C42 C41 . 119.7(3) yes
C37 . C42 C45 . 120.7(3) yes
C41 . C42 C45 . 119.4(3) yes
C38 . C43 H431 . 110.8 no
C38 . C43 H432 . 110.4 no
H431 . C43 H432 . 107.6 no
C38 . C43 H433 . 110.4 no
H431 . C43 H433 . 108.3 no
H432 . C43 H433 . 109.3 no
C40 . C44 H441 . 110.0 no
C40 . C44 H442 . 110.8 no
H441 . C44 H442 . 109.2 no
C40 . C44 H443 . 108.9 no
H441 . C44 H443 . 108.7 no
H442 . C44 H443 . 109.3 no
C42 . C45 H451 . 111.7 no
C42 . C45 H452 . 111.0 no
H451 . C45 H452 . 106.6 no
C42 . C45 H453 . 111.3 no
H451 . C45 H453 . 108.0 no
H452 . C45 H453 . 107.9 no
N4 . C46 C47 . 125.1(4) yes
N4 . C46 C51 . 122.3(4) yes
C47 . C46 C51 . 112.6(4) yes
C46 . C47 C48 . 124.3(5) yes
C46 . C47 H471 . 117.8 no
C48 . C47 H471 . 117.9 no
C47 . C48 C49 . 121.4(4) yes
C47 . C48 H481 . 120.9 no
C49 . C48 H481 . 117.7 no
C48 . C49 C50 . 116.9(4) yes
C48 . C49 H491 . 121.3 no
C50 . C49 H491 . 121.7 no
C49 . C50 C51 . 121.0(5) yes
C49 . C50 H501 . 119.1 no
C51 . C50 H501 . 119.9 no
C46 . C51 C50 . 123.8(4) yes
C46 . C51 H511 . 117.3 no
C50 . C51 H511 . 118.9 no
N5 . C52 C53 . 118.9(3) yes
N5 . C52 C57 . 123.7(3) yes
C53 . C52 C57 . 117.3(3) yes
C52 . C53 C54 . 121.1(3) yes
C52 . C53 H531 . 119.3 no
C54 . C53 H531 . 119.7 no
C53 . C54 C55 . 121.2(3) yes
C53 . C54 H541 . 119.5 no
C55 . C54 H541 . 119.3 no
C54 . C55 C56 . 118.0(3) yes
C54 . C55 H551 . 121.5 no
C56 . C55 H551 . 120.6 no
C55 . C56 C57 . 121.5(3) yes
C55 . C56 H561 . 119.2 no
C57 . C56 H561 . 119.3 no
C52 . C57 C56 . 120.8(3) yes
C52 . C57 H571 . 119.1 no
C56 . C57 H571 . 120.1 no
C59 . C58 H581 . 108.9 no
C59 . C58 H582 . 107.9 no
H581 . C58 H582 . 109.5 no
C59 . C58 H583 . 111.5 no
H581 . C58 H583 . 109.5 no
H582 . C58 H583 . 109.5 no
O1 . C59 C58 . 95.4(5) yes
O1 . C59 H591 . 109.5 no
C58 . C59 H591 . 15.6 no
O1 . C59 H592 . 112.7 no
C58 . C59 H592 . 111.9 no
H591 . C59 H592 . 99.3 no
O1 . C59 C58 . 95.4(5) yes
C58 . C59 C60 . 95.4(5) yes
O1 . C59 H593 . 108.8 no
C58 . C59 H593 . 122.1 no
C60 . C59 H593 . 108.8 no
O1 . C59 H594 . 110.1 no
C58 . C59 H594 . 109.8 no
C60 . C59 H594 . 110.1 no
H593 . C59 H594 . 109.5 no
O1 . C59 H595 . 113.9 no
C58 . C59 H595 . 112.9 no
C60 . C59 H595 . 113.9 no
H593 . C59 H595 . 103.8 no
H594 . C59 H595 . 5.8 no
C59 . C60 O1 2_556 103.6(5) yes
C59 . C60 C60 2_556 103.6(5) yes
C59 . C60 H601 . 110.0(3) no
O1 2_556 C60 H601 . 111.4(3) no
C60 2_556 C60 H601 . 111.4(3) no
C59 . C60 H602 . 111.3(3) no
O1 2_556 C60 H602 . 111.02(12) no
C60 2_556 C60 H602 . 111.02(12) no
H601 . C60 H602 . 109.467(6) no

loop_
_geom_bond_atom_site_label_1
_geom_bond_atom_site_label_2
_geom_bond_site_symmetry_2
_geom_bond_distance
_geom_bond_publ_flag
Zr1 Co1 . 2.8706(6) yes
Zr1 P1 . 2.9793(9) yes
Zr1 P2 . 2.9568(9) yes
Zr1 P3 . 2.9841(9) yes
Zr1 N1 . 2.152(3) yes
Zr1 N2 . 2.141(2) yes
Zr1 N3 . 2.181(3) yes
Zr1 N5 . 2.117(3) yes
Zr1 N6 . 2.263(3) yes
Co1 P1 . 2.3498(10) yes
Co1 P2 . 2.3305(9) yes
Co1 P3 . 2.2910(9) yes
Co1 N4 . 1.962(3) yes
P1 N1 . 1.682(3) yes
P1 C1 . 1.866(3) yes
P1 C4 . 1.881(3) yes
P2 N2 . 1.681(3) yes
P2 C16 . 1.869(3) yes
P2 C19 . 1.859(3) yes
P3 N3 . 1.687(3) yes
P3 C31 . 1.866(3) yes
P3 C34 . 1.864(3) yes
O1 O1 2_556 1.3538(15) yes
O1 C60 2_556 1.3538(15) yes
O1 C59 . 1.520(8) yes
O1 H601 . 0.95000(6) no
O1 H602 . 0.94999(8) no
N1 C7 . 1.447(4) yes
N2 C22 . 1.438(4) yes
N3 C37 . 1.444(4) yes
N4 C46 . 1.358(5) yes
N4 H4 . 0.834 no
N5 N6 . 1.435(3) yes
N5 C52 . 1.409(4) yes
N6 H6 . 0.892 no
N6 H7 . 0.889 no
C1 C2 . 1.545(5) yes
C1 C3 . 1.531(5) yes
C1 H11 . 0.971 no
C2 H21 . 0.964 no
C2 H22 . 0.978 no
C2 H23 . 0.966 no
C3 H31 . 0.973 no
C3 H32 . 0.957 no
C3 H33 . 0.963 no
C4 C5 . 1.537(5) yes
C4 C6 . 1.529(5) yes
C4 H41 . 0.968 no
C5 H51 . 0.962 no
C5 H52 . 0.952 no
C5 H53 . 0.959 no
C6 H61 . 0.966 no
C6 H62 . 0.973 no
C6 H63 . 0.965 no
C7 C8 . 1.409(5) yes
C7 C12 . 1.413(5) yes
C8 C9 . 1.398(5) yes
C8 C13 . 1.498(5) yes
C9 C10 . 1.381(5) yes
C9 H91 . 0.923 no
C10 C11 . 1.379(5) yes
C10 C14 . 1.511(5) yes
C11 C12 . 1.385(5) yes
C11 H111 . 0.934 no
C12 C15 . 1.499(5) yes
C13 H131 . 0.958 no
C13 H132 . 0.954 no
C13 H133 . 0.970 no
C14 H141 . 0.960 no
C14 H142 . 0.959 no
C14 H143 . 0.956 no
C15 H151 . 0.961 no
C15 H152 . 0.955 no
C15 H153 . 0.964 no
C16 C17 . 1.529(4) yes
C16 C18 . 1.526(4) yes
C16 H161 . 0.984 no
C17 H171 . 0.968 no
C17 H172 . 0.964 no
C17 H173 . 0.966 no
C18 H181 . 0.964 no
C18 H182 . 0.969 no
C18 H183 . 0.964 no
C19 C20 . 1.533(4) yes
C19 C21 . 1.540(4) yes
C19 H191 . 0.980 no
C20 H201 . 0.966 no
C20 H202 . 0.967 no
C20 H203 . 0.962 no
C21 H211 . 0.974 no
C21 H212 . 0.971 no
C21 H213 . 0.976 no
C22 C23 . 1.413(4) yes
C22 C27 . 1.418(4) yes
C23 C24 . 1.397(4) yes
C23 C28 . 1.507(4) yes
C24 C25 . 1.379(5) yes
C24 H241 . 0.944 no
C25 C26 . 1.385(4) yes
C25 C29 . 1.509(4) yes
C26 C27 . 1.392(4) yes
C26 H261 . 0.920 no
C27 C30 . 1.505(4) yes
C28 H281 . 0.954 no
C28 H282 . 0.965 no
C28 H283 . 0.963 no
C29 H291 . 0.955 no
C29 H292 . 0.961 no
C29 H293 . 0.957 no
C30 H301 . 0.951 no
C30 H302 . 0.953 no
C30 H303 . 0.944 no
C31 C32 . 1.531(4) yes
C31 C33 . 1.537(5) yes
C31 H311 . 0.978 no
C32 H321 . 0.972 no
C32 H322 . 0.961 no
C32 H323 . 0.951 no
C33 H331 . 0.962 no
C33 H332 . 0.963 no
C33 H333 . 0.964 no
C34 C35 . 1.546(5) yes
C34 C36 . 1.535(5) yes
C34 H341 . 0.976 no
C35 H351 . 0.967 no
C35 H352 . 0.965 no
C35 H353 . 0.968 no
C36 H361 . 0.974 no
C36 H362 . 0.962 no
C36 H363 . 0.958 no
C37 C38 . 1.413(4) yes
C37 C42 . 1.410(4) yes
C38 C39 . 1.388(4) yes
C38 C43 . 1.507(4) yes
C39 C40 . 1.381(5) yes
C39 H391 . 0.922 no
C40 C41 . 1.385(5) yes
C40 C44 . 1.510(4) yes
C41 C42 . 1.383(4) yes
C41 H411 . 0.928 no
C42 C45 . 1.501(5) yes
C43 H431 . 0.963 no
C43 H432 . 0.939 no
C43 H433 . 0.945 no
C44 H441 . 0.959 no
C44 H442 . 0.954 no
C44 H443 . 0.956 no
C45 H451 . 0.955 no
C45 H452 . 0.956 no
C45 H453 . 0.954 no
C46 C47 . 1.413(6) yes
C46 C51 . 1.428(6) yes
C47 C48 . 1.375(6) yes
C47 H471 . 0.951 no
C48 C49 . 1.393(7) yes
C48 H481 . 0.943 no
C49 C50 . 1.400(6) yes
C49 H491 . 0.948 no
C50 C51 . 1.380(5) yes
C50 H501 . 0.959 no
C51 H511 . 0.946 no
C52 C53 . 1.401(4) yes
C52 C57 . 1.391(4) yes
C53 C54 . 1.373(4) yes
C53 H531 . 0.930 no
C54 C55 . 1.382(5) yes
C54 H541 . 0.934 no
C55 C56 . 1.382(5) yes
C55 H551 . 0.932 no
C56 C57 . 1.377(5) yes
C56 H561 . 0.935 no
C57 H571 . 0.951 no
C58 C59 . 1.432(11) yes
C58 H581 . 0.950 no
C58 H582 . 0.950 no
C58 H583 . 0.950 no
C59 H591 . 0.950 no
C59 H592 . 0.950 no
C59 C60 . 1.520(8) yes
C59 H593 . 0.950 no
C59 H594 . 0.950 no
C59 H595 . 0.950 no
C60 C60 2_556 1.3538(15) yes
C60 H601 . 0.95000(6) no
C60 H602 . 0.94999(8) no
